data_2003974
loop_
_publ_author_name
'Ray, J. K.'
'Roy, B. C.'
'Nigam, G. D.'
'Sivakumar, K.'
'Fun, H.-K.'

_publ_section_title
;
 14-Methyl-7,14-dihydrodibenzo[<i>a</i>,<i>j</i>]acridine
;
_journal_issue 10
_journal_name_full 'Acta Crystallographica Section C'
_journal_page_first 2083
_journal_page_last 2085
_journal_paper_doi 10.1107/S0108270195004860
_journal_volume 51
_journal_year 1995
_chemical_formula_sum 'C22 H17 N'
_chemical_formula_weight 295.37
_chemical_name_systematic
;
14-methyl-7,14-dihydrodibenzo[a,j]acridine
;
_space_group_IT_number 19
_symmetry_cell_setting orthorhombic
_symmetry_space_group_name_Hall 'P 2ac 2ab'
_symmetry_space_group_name_H-M 'P 21 21 21'
_audit_creation_method SHELXL
_cell_angle_alpha 90.00
_cell_angle_beta 90.00
_cell_angle_gamma 90.00
_cell_formula_units_Z 4
_cell_length_a 7.815(1)
_cell_length_b 8.116(1)
_cell_length_c 24.972(2)
_cell_measurement_reflns_used 25
_cell_measurement_temperature 293(2)
_cell_measurement_theta_max 25
_cell_measurement_theta_min 8
_cell_volume 1583.9(3)
_computing_cell_refinement XSCANS
_computing_data_collection 'XSCANS (Siemens, 1994)'
_computing_data_reduction XSCANS
_computing_molecular_graphics 'SHELXTL/PC (Sheldrick, 1990b)'
_computing_publication_material SHELXL93
_computing_structure_refinement 'SHELXL93 (Sheldrick, 1993)'
_computing_structure_solution 'SHELXS86 (Sheldrick, 1990a)'
_diffrn_ambient_temperature 293(2)
_diffrn_measurement_device 'Siemens P4'
_diffrn_measurement_method \q/2\q
_diffrn_radiation_monochromator graphite
_diffrn_radiation_source 'fine-focus sealed tube'
_diffrn_radiation_type MoK\a
_diffrn_radiation_wavelength 0.71073
_diffrn_reflns_av_R_equivalents 0.0208
_diffrn_reflns_av_sigmaI/netI 0.0290
_diffrn_reflns_limit_h_max 10
_diffrn_reflns_limit_h_min -1
_diffrn_reflns_limit_k_max 10
_diffrn_reflns_limit_k_min -1
_diffrn_reflns_limit_l_max 32
_diffrn_reflns_limit_l_min -1
_diffrn_reflns_number 2796
_diffrn_reflns_theta_max 27.49
_diffrn_reflns_theta_min 1.63
_diffrn_standards_decay_% <3
_diffrn_standards_interval_count 100
_diffrn_standards_number 3
_exptl_absorpt_coefficient_mu 0.072
_exptl_absorpt_correction_type none
_exptl_crystal_colour 'Light yellow'
_exptl_crystal_density_diffrn 1.239
_exptl_crystal_description 'Transparent blocks'
_exptl_crystal_F_000 624
_exptl_crystal_size_max 0.52
_exptl_crystal_size_mid 0.44
_exptl_crystal_size_min 0.42
_refine_diff_density_max 0.131
_refine_diff_density_min -0.098
_refine_ls_extinction_coef 0.0272(32)
_refine_ls_extinction_method 'SHELXL93 (Sheldrick, 1993)'
_refine_ls_goodness_of_fit_all 1.044
_refine_ls_goodness_of_fit_obs 1.142
_refine_ls_hydrogen_treatment refall
_refine_ls_matrix_type full
_refine_ls_number_parameters 277
_refine_ls_number_reflns 2094
_refine_ls_number_restraints 0
_refine_ls_restrained_S_all 1.550
_refine_ls_restrained_S_obs 1.142
_refine_ls_R_factor_all 0.0465
_refine_ls_R_factor_obs 0.0332
_refine_ls_shift/esd_max 0.000
_refine_ls_shift/esd_mean 0.000
_refine_ls_structure_factor_coef Fsqd
_refine_ls_weighting_scheme
;
calc w = 1/[\s^2^(F~o~^2^) + (0.0556P)^2^ + 0.0068P]
where P = (F~o~^2^ + 2F~c~^2^)/3
;
_refine_ls_wR_factor_all 0.1447
_refine_ls_wR_factor_obs 0.0924
_reflns_number_observed 1628
_reflns_number_total 2098
_reflns_observed_criterion >2sigma(I)
_cod_data_source_file as1170.cif
_cod_data_source_block AS1170
_cod_depositor_comments
;
The following automatic conversions were performed:
'_symmetry_cell_setting' value 'Orthorhombic' changed to 'orthorhombic'
according to '/home/saulius/struct/CIF-dictionaries/cif_core.dic'
dictionary named 'cif_core.dic' version 2.4.1 from 2010-06-29.

Automatic conversion script
Id: cif_fix_enum 1527 2010-12-29 10:47:43Z saulius 

The following automatic conversions were performed:

'_symmetry_cell_setting' value 'Orthorhombic' changed to
'orthorhombic' according to
/home/saulius/struct/CIF-dictionaries/cif_core.dic dictionary named
'cif_core.dic' version 2.4.1 from 2010-06-29.

'_geom_bond_publ_flag'
value 'Yes' changed to 'yes' according to
/home/saulius/struct/CIF-dictionaries/cif_core.dic dictionary named
'cif_core.dic' version 2.4.1 from 2010-06-29 (27
times).

'_geom_angle_publ_flag' value 'Yes' changed to 'yes'
according to /home/saulius/struct/CIF-dictionaries/cif_core.dic
dictionary named 'cif_core.dic' version 2.4.1 from 2010-06-29 (8
times).

Automatic conversion script
Id: cif_fix_values 1715 2011-07-08 13:25:40Z adriana 
;
_cod_original_formula_sum 'C22 H17 N1'
_cod_database_code 2003974

loop_
_symmetry_equiv_pos_as_xyz
'x, y, z'
'-x+1/2, -y, z+1/2'
'-x, y+1/2, -z+1/2'
'x+1/2, -y+1/2, -z'

loop_
_atom_site_aniso_label
_atom_site_aniso_U_11
_atom_site_aniso_U_22
_atom_site_aniso_U_33
_atom_site_aniso_U_12
_atom_site_aniso_U_13
_atom_site_aniso_U_23
N1 0.0591(10) 0.0562(9) 0.0675(10) 0.0156(9) 0.0049(9) -0.0003(8)
C2 0.0444(9) 0.0602(11) 0.0518(9) 0.0049(9) -0.0038(8) -0.0075(9)
C3 0.0511(11) 0.0723(13) 0.0659(12) 0.0117(11) 0.0025(9) -0.0170(12)
C4 0.0482(10) 0.092(2) 0.0552(11) 0.0013(12) 0.0082(9) -0.0188(12)
C5 0.0485(10) 0.0779(13) 0.0437(9) -0.0099(10) 0.0001(8) -0.0090(10)
C6 0.0689(14) 0.100(2) 0.0551(11) -0.020(2) 0.0116(11) -0.0054(13)
C7 0.085(2) 0.086(2) 0.0655(13) -0.025(2) 0.0057(12) 0.0109(13)
C8 0.0745(14) 0.0649(13) 0.0694(12) -0.0119(13) -0.0075(12) 0.0060(11)
C9 0.0524(11) 0.0612(11) 0.0551(10) -0.0035(10) -0.0045(9) -0.0028(9)
C10 0.0442(9) 0.0607(10) 0.0422(8) -0.0045(9) -0.0072(7) -0.0053(8)
C11 0.0401(8) 0.0573(10) 0.0419(8) 0.0006(8) -0.0034(7) -0.0088(8)
C12 0.0427(8) 0.0522(9) 0.0483(8) 0.0057(9) 0.0010(7) -0.0015(8)
C13 0.0382(8) 0.0583(10) 0.0468(9) 0.0018(8) -0.0048(7) 0.0019(8)
C14 0.0367(8) 0.0719(12) 0.0470(8) -0.0017(9) -0.0056(7) 0.0003(9)
C15 0.0485(9) 0.0786(14) 0.0551(10) 0.0070(11) 0.0022(9) -0.0034(11)
C16 0.0596(12) 0.100(2) 0.0608(12) 0.0067(13) 0.0065(10) -0.0141(12)
C17 0.0622(13) 0.122(2) 0.0524(11) -0.008(2) 0.0076(10) -0.0099(13)
C18 0.0566(12) 0.109(2) 0.0513(11) -0.0149(14) -0.0056(9) 0.0096(13)
C19 0.0414(9) 0.0844(14) 0.0527(9) -0.0066(10) -0.0095(8) 0.0109(11)
C20 0.0534(11) 0.086(2) 0.0665(12) 0.0011(12) -0.0102(10) 0.0271(12)
C21 0.0548(11) 0.0686(14) 0.0797(14) 0.0080(11) -0.0089(11) 0.0162(11)
C22 0.0433(9) 0.0617(11) 0.0567(10) 0.0040(9) -0.0044(8) 0.0033(9)
C23 0.0431(9) 0.0846(15) 0.0569(11) 0.0089(11) -0.0009(9) 0.0123(12)

loop_
_atom_site_label
_atom_site_occupancy
_atom_site_fract_x
_atom_site_fract_y
_atom_site_fract_z
_atom_site_U_iso_or_equiv
_atom_site_thermal_displace_type
_atom_site_calc_flag
_atom_site_type_symbol
N1 1 0.4785(2) -0.0465(2) 0.14513(7) 0.0609(4) Uani d N
C2 1 0.5331(2) 0.0808(2) 0.11219(7) 0.0521(5) Uani d C
C3 1 0.6715(3) 0.0536(3) 0.07629(9) 0.0631(5) Uani d C
C4 1 0.7280(3) 0.1755(3) 0.04408(8) 0.0652(6) Uani d C
C5 1 0.6525(2) 0.3338(3) 0.04532(7) 0.0567(5) Uani d C
C6 1 0.7105(4) 0.4639(4) 0.01228(9) 0.0746(7) Uani d C
C7 1 0.6354(4) 0.6145(3) 0.01356(10) 0.0789(7) Uani d C
C8 1 0.4991(3) 0.6427(3) 0.04863(9) 0.0696(6) Uani d C
C9 1 0.4394(3) 0.5225(3) 0.08147(8) 0.0562(5) Uani d C
C10 1 0.5135(2) 0.3619(2) 0.08141(7) 0.0490(4) Uani d C
C11 1 0.4540(2) 0.2327(2) 0.11478(7) 0.0464(4) Uani d C
C12 1 0.3013(2) 0.2558(2) 0.15152(7) 0.0478(4) Uani d C
C13 1 0.3082(2) 0.1363(2) 0.19807(7) 0.0478(4) Uani d C
C14 1 0.2264(2) 0.1732(3) 0.24800(7) 0.0519(4) Uani d C
C15 1 0.1453(2) 0.3262(3) 0.25851(8) 0.0607(5) Uani d C
C16 1 0.0719(3) 0.3574(4) 0.30698(9) 0.0735(6) Uani d C
C17 1 0.0742(3) 0.2396(4) 0.34776(9) 0.0790(7) Uani d C
C18 1 0.1506(3) 0.0918(4) 0.33955(8) 0.0724(7) Uani d C
C19 1 0.2270(3) 0.0534(3) 0.28979(7) 0.0595(5) Uani d C
C20 1 0.3036(3) -0.1011(3) 0.27981(9) 0.0686(6) Uani d C
C21 1 0.3825(3) -0.1337(3) 0.23287(10) 0.0677(6) Uani d C
C22 1 0.3885(2) -0.0132(2) 0.19209(8) 0.0539(5) Uani d C
C23 1 0.1331(3) 0.2341(3) 0.12036(9) 0.0615(5) Uani d C
H1 1 0.5439(32) -0.1301(29) 0.1458(8) 0.072(7) Uiso d H
H3 1 0.7188(37) -0.0524(33) 0.0736(9) 0.085(7) Uiso d H
H4 1 0.8271(32) 0.1530(29) 0.0204(9) 0.081(7) Uiso d H
H6 1 0.8064(36) 0.4466(32) -0.0097(10) 0.084(7) Uiso d H
H7 1 0.6787(36) 0.7064(32) -0.0113(11) 0.098(9) Uiso d H
H8 1 0.4429(34) 0.7562(32) 0.0504(9) 0.084(7) Uiso d H
H9 1 0.3484(28) 0.5487(26) 0.1048(8) 0.061(6) Uiso d H
H12 1 0.3028(24) 0.3730(22) 0.1662(7) 0.044(5) Uiso d H
H15 1 0.1404(27) 0.4121(25) 0.2302(8) 0.058(6) Uiso d H
H16 1 0.0153(40) 0.4681(34) 0.3129(11) 0.103(9) Uiso d H
H17 1 0.0179(32) 0.2625(27) 0.3818(9) 0.077(7) Uiso d H
H18 1 0.1594(38) 0.0052(31) 0.3666(11) 0.098(9) Uiso d H
H20 1 0.2995(29) -0.1869(28) 0.3092(8) 0.071(6) Uiso d H
H21 1 0.4325(33) -0.2420(33) 0.2248(9) 0.084(7) Uiso d H
H23A 1 0.1205(33) 0.3094(29) 0.0901(9) 0.076(7) Uiso d H
H23B 1 0.1329(32) 0.1185(28) 0.1030(9) 0.076(7) Uiso d H
H23C 1 0.0313(30) 0.2445(28) 0.1430(8) 0.068(6) Uiso d H

loop_
_atom_type_symbol
_atom_type_description
_atom_type_scat_source
_atom_type_scat_dispersion_real
_atom_type_scat_dispersion_imag
C C 'International Tables Vol C Tables 4.2.6.8 and 6.1.1.4' 0.0033 0.0016
H H 'International Tables Vol C Tables 4.2.6.8 and 6.1.1.4' 0.0000 0.0000
N N 'International Tables Vol C Tables 4.2.6.8 and 6.1.1.4' 0.0061 0.0033

loop_
_geom_angle_atom_site_label_1
_geom_angle_atom_site_label_2
_geom_angle_atom_site_label_3
_geom_angle
_geom_angle_publ_flag
C2 N1 C22 120.6(2) yes
C11 C2 N1 120.0(2) yes
C11 C2 C3 120.6(2) ?
N1 C2 C3 119.4(2) ?
C4 C3 C2 120.7(2) ?
C3 C4 C5 121.1(2) ?
C4 C5 C6 122.1(2) ?
C4 C5 C10 118.4(2) ?
C6 C5 C10 119.5(2) ?
C7 C6 C5 121.3(2) ?
C6 C7 C8 119.5(2) ?
C9 C8 C7 121.5(2) ?
C8 C9 C10 121.1(2) ?
C11 C10 C9 122.9(2) ?
C11 C10 C5 120.1(2) ?
C9 C10 C5 117.0(2) ?
C2 C11 C10 119.1(2) ?
C2 C11 C12 119.4(2) yes
C10 C11 C12 121.4(2) ?
C13 C12 C11 110.9(2) yes
C13 C12 C23 110.2(2) yes
C11 C12 C23 110.60(10) yes
C22 C13 C14 118.9(2) ?
C22 C13 C12 119.9(2) yes
C14 C13 C12 121.2(2) ?
C15 C14 C19 117.6(2) ?
C15 C14 C13 122.9(2) ?
C19 C14 C13 119.5(2) ?
C16 C15 C14 121.0(2) ?
C15 C16 C17 120.9(3) ?
C18 C17 C16 120.1(2) ?
C17 C18 C19 120.9(2) ?
C20 C19 C18 122.0(2) ?
C20 C19 C14 118.5(2) ?
C18 C19 C14 119.5(2) ?
C21 C20 C19 121.4(2) ?
C20 C21 C22 120.4(2) ?
C13 C22 N1 119.5(2) yes
C13 C22 C21 121.2(2) ?
N1 C22 C21 119.3(2) ?

loop_
_geom_bond_atom_site_label_1
_geom_bond_atom_site_label_2
_geom_bond_distance
_geom_bond_publ_flag
N1 C2 1.388(3) yes
N1 C22 1.394(3) yes
C2 C11 1.380(3) yes
C2 C3 1.422(3) yes
C3 C4 1.350(3) yes
C4 C5 1.414(3) yes
C5 C6 1.414(3) yes
C5 C10 1.430(3) yes
C6 C7 1.356(4) yes
C7 C8 1.398(3) yes
C8 C9 1.357(3) yes
C9 C10 1.426(3) yes
C10 C11 1.418(3) yes
C11 C12 1.517(2) yes
C12 C13 1.515(2) yes
C12 C23 1.538(3) yes
C13 C22 1.374(3) yes
C13 C14 1.433(2) yes
C14 C15 1.418(3) yes
C14 C19 1.426(3) yes
C15 C16 1.364(3) yes
C16 C17 1.397(4) yes
C17 C18 1.355(4) yes
C18 C19 1.413(3) yes
C19 C20 1.412(3) yes
C20 C21 1.350(3) yes
C21 C22 1.412(3) yes

loop_
_cod_related_entry_id
_cod_related_entry_database
_cod_related_entry_code
1 ChemSpider 8836911
